data_7239326
loop_
_publ_author_name
'Bagdi, Prasanta Ray'
'Basha, R. Sidick'
'Baruah, Pranjal Kumar'
'Khan, Abu T.'

_publ_section_title
;
 Copper oxide nanoparticle mediated &#x2018;click chemistry&#x2019; for
 the synthesis of mono-, bis- and tris-triazole derivatives from
 10,10-dipropargyl-9-anthrone as a key building block
;
_journal_issue 21
_journal_name_full 'RSC Advances'
_journal_page_first 10652
_journal_paper_doi 10.1039/c3ra44869j
_journal_volume 4
_journal_year 2014
_chemical_formula_moiety 'C34 H26 N8 O5, 0.52(H2 O)'
_chemical_formula_sum 'C34 H27.05 N8 O5.53'
_chemical_formula_weight 636.09
_space_group_IT_number 14
_space_group_name_Hall '-P 2ybc'
_space_group_name_H-M_alt 'P 1 21/c 1'
_symmetry_cell_setting monoclinic
_symmetry_space_group_name_H-M 'P 1 21/c 1'
_atom_sites_solution_hydrogens geom
_atom_sites_solution_primary direct
_atom_sites_solution_secondary difmap
_audit_creation_method SHELXL-97
_cell_angle_alpha 90.00
_cell_angle_beta 108.562(2)
_cell_angle_gamma 90.00
_cell_formula_units_Z 4
_cell_length_a 17.5453(9)
_cell_length_b 9.9306(6)
_cell_length_c 18.5780(10)
_cell_measurement_temperature 296(2)
_cell_volume 3068.6(3)
_computing_cell_refinement 'Bruker SMART'
_computing_data_collection 'Bruker SMART'
_computing_data_reduction 'Bruker SAINT'
_computing_molecular_graphics 'Bruker SHELXTL'
_computing_publication_material 'Bruker SHELXTL'
_computing_structure_refinement 'SHELXL-97 (Sheldrick, 1997)'
_computing_structure_solution 'SHELXS-97 (Sheldrick, 1990)'
_diffrn_ambient_temperature 296(2)
_diffrn_measured_fraction_theta_full 0.969
_diffrn_measured_fraction_theta_max 0.969
_diffrn_measurement_device_type 'CCD area detector'
_diffrn_measurement_method 'phi and omega scans'
_diffrn_radiation_monochromator graphite
_diffrn_radiation_source 'fine-focus sealed tube'
_diffrn_radiation_type MoK\a
_diffrn_radiation_wavelength 0.71073
_diffrn_reflns_av_R_equivalents 0.1385
_diffrn_reflns_av_sigmaI/netI 0.0763
_diffrn_reflns_limit_h_max 19
_diffrn_reflns_limit_h_min -20
_diffrn_reflns_limit_k_max 11
_diffrn_reflns_limit_k_min -11
_diffrn_reflns_limit_l_max 22
_diffrn_reflns_limit_l_min -22
_diffrn_reflns_number 27430
_diffrn_reflns_theta_full 25.25
_diffrn_reflns_theta_max 25.25
_diffrn_reflns_theta_min 1.22
_exptl_absorpt_coefficient_mu 0.097
_exptl_absorpt_correction_T_max 0.986
_exptl_absorpt_correction_T_min 0.971
_exptl_absorpt_correction_type multi-scan
_exptl_absorpt_process_details 'SADABS (Sheldrick, 1997)'
_exptl_crystal_colour colorless
_exptl_crystal_density_diffrn 1.395
_exptl_crystal_density_method 'not measured'
_exptl_crystal_description blocks
_exptl_crystal_F_000 1295
_exptl_crystal_size_max 0.32
_exptl_crystal_size_mid 0.25
_exptl_crystal_size_min 0.14
_refine_diff_density_max 0.156
_refine_diff_density_min -0.165
_refine_diff_density_rms 0.034
_refine_ls_extinction_method none
_refine_ls_goodness_of_fit_ref 0.901
_refine_ls_hydrogen_treatment mixed
_refine_ls_matrix_type full
_refine_ls_number_parameters 541
_refine_ls_number_reflns 5375
_refine_ls_number_restraints 0
_refine_ls_restrained_S_all 0.901
_refine_ls_R_factor_all 0.0950
_refine_ls_R_factor_gt 0.0446
_refine_ls_shift/su_max 0.001
_refine_ls_shift/su_mean 0.000
_refine_ls_structure_factor_coef Fsqd
_refine_ls_weighting_details 'calc w=1/[\s^2^(Fo^2^)+(0.0535P)^2^+0.0000P] where P=(Fo^2^+2Fc^2^)/3'
_refine_ls_weighting_scheme calc
_refine_ls_wR_factor_gt 0.1055
_refine_ls_wR_factor_ref 0.1218
_reflns_number_gt 2745
_reflns_number_total 5375
_reflns_threshold_expression >2sigma(I)
_cod_data_source_file c3ra44869j.txt
_cod_data_source_block pr
_cod_depositor_comments
;
The following automatic conversions were performed:

data item '_symmetry_cell_setting' value 'Monoclinic' was changed to
'monoclinic' in accordance with the
/home/saulius/struct/COD-crude-data/automatic-downloads/DataCite-retrospective/RSC/depositions/lib/dictionaries/cif_core.dic
dictionary named 'cif_core.dic' version 2.4.2 last updated on
2011-04-26.

Automatic conversion script
Id: cif_fix_values 6909 2019-04-08 15:41:33Z antanas 
;
_cod_original_sg_symbol_H-M P21/c
_cod_original_formula_sum 'C34 H27.05 N8 O5.53 '
_cod_database_code 7239326

loop_
_symmetry_equiv_pos_as_xyz
'x, y, z'
'-x, y+1/2, -z+1/2'
'-x, -y, -z'
'x, -y-1/2, z-1/2'

loop_
_atom_site_label
_atom_site_type_symbol
_atom_site_fract_x
_atom_site_fract_y
_atom_site_fract_z
_atom_site_U_iso_or_equiv
_atom_site_adp_type
_atom_site_occupancy
_atom_site_symmetry_multiplicity
_atom_site_calc_flag
_atom_site_refinement_flags
O1 O 0.65125(10) 0.83124(17) 0.55426(9) 0.0913(6) Uani 1 1 d .
O2 O 0.42742(14) 0.5019(3) 0.73818(16) 0.1631(12) Uani 1 1 d .
O3 O 0.43352(13) 0.6631(3) 0.66437(15) 0.1424(9) Uani 1 1 d .
O4 O 0.48686(17) 1.1035(4) 0.58963(17) 0.1606(12) Uani 1 1 d .
O5 O 0.46837(17) 1.3095(4) 0.61490(18) 0.2007(17) Uani 1 1 d .
O6 O 0.0032(4) 0.5449(8) 0.4284(4) 0.194(3) Uani 0.525(5) 1 d PG
H6A H -0.0378 0.5048 0.4329 0.290 Uiso 0.525(5) 1 d PG
H6B H 0.0272 0.5865 0.4694 0.290 Uiso 0.525(5) 1 d PG
N1 N 0.90085(12) 0.5575(2) 0.65487(11) 0.0726(5) Uani 1 1 d .
N2 N 0.86040(12) 0.47789(18) 0.68656(12) 0.0735(5) Uani 1 1 d .
N3 N 0.84653(10) 0.54828(18) 0.74249(10) 0.0596(5) Uani 1 1 d .
N4 N 0.46500(17) 0.5773(3) 0.71054(17) 0.1057(8) Uani 1 1 d .
N5 N 0.89105(12) 1.12285(19) 0.47275(11) 0.0700(5) Uani 1 1 d .
N6 N 0.84036(13) 1.2216(2) 0.44233(11) 0.0713(5) Uani 1 1 d .
N7 N 0.82083(12) 1.28014(17) 0.49856(11) 0.0674(5) Uani 1 1 d .
N8 N 0.5018(2) 1.2246(5) 0.5909(2) 0.1333(12) Uani 1 1 d .
C1 C 0.85229(13) 0.82976(18) 0.54259(11) 0.0499(5) Uani 1 1 d .
C2 C 0.89310(18) 0.7738(2) 0.49620(14) 0.0670(6) Uani 1 1 d .
H2 H 0.9571(15) 0.771(2) 0.5131(13) 0.089(8) Uiso 1 1 d .
C3 C 0.8519(2) 0.7118(2) 0.42845(16) 0.0775(8) Uani 1 1 d .
H3 H 0.8878(13) 0.669(2) 0.4038(12) 0.077(7) Uiso 1 1 d .
C4 C 0.7700(2) 0.7066(3) 0.40444(17) 0.0829(9) Uani 1 1 d .
H4 H 0.7451(13) 0.666(2) 0.3598(14) 0.082(8) Uiso 1 1 d .
C5 C 0.7282(2) 0.7583(2) 0.44850(14) 0.0696(7) Uani 1 1 d .
H5 H 0.6760(13) 0.758(2) 0.4389(12) 0.060(8) Uiso 1 1 d .
C6 C 0.76836(13) 0.81802(19) 0.51908(12) 0.0529(5) Uani 1 1 d .
C7 C 0.76431(12) 0.93861(18) 0.63811(11) 0.0476(5) Uani 1 1 d .
C8 C 0.72000(17) 0.9921(2) 0.68172(15) 0.0651(7) Uani 1 1 d .
H8 H 0.6704(11) 0.9786(18) 0.6674(10) 0.049(7) Uiso 1 1 d .
C9 C 0.75614(18) 1.0612(2) 0.74694(16) 0.0699(7) Uani 1 1 d .
H9 H 0.7270(12) 1.0961(19) 0.7751(11) 0.066(7) Uiso 1 1 d .
C10 C 0.83804(17) 1.0777(2) 0.77110(14) 0.0664(6) Uani 1 1 d .
H10 H 0.8671(12) 1.122(2) 0.8208(12) 0.079(7) Uiso 1 1 d .
C11 C 0.88253(16) 1.0256(2) 0.72873(13) 0.0601(6) Uani 1 1 d .
H11 H 0.9391(11) 1.0377(17) 0.7472(9) 0.049(6) Uiso 1 1 d .
C12 C 0.84760(11) 0.95616(18) 0.66103(11) 0.0468(5) Uani 1 1 d .
C13 C 0.90005(11) 0.89732(18) 0.61698(10) 0.0483(5) Uani 1 1 d .
C14 C 0.72274(13) 0.8615(2) 0.56853(12) 0.0574(6) Uani 1 1 d .
C15 C 0.95729(14) 0.7909(2) 0.66837(14) 0.0588(6) Uani 1 1 d .
H15A H 0.9932(11) 0.7550(16) 0.6410(10) 0.050(5) Uiso 1 1 d .
H15B H 0.9907(12) 0.8393(19) 0.7135(12) 0.067(6) Uiso 1 1 d .
C16 C 0.91333(12) 0.6782(2) 0.69097(12) 0.0525(5) Uani 1 1 d .
C17 C 0.87902(14) 0.6715(2) 0.74653(14) 0.0618(6) Uani 1 1 d .
H17 H 0.8764(13) 0.731(2) 0.7834(13) 0.079(8) Uiso 1 1 d .
C18 C 0.80411(16) 0.4861(3) 0.79013(17) 0.0732(7) Uani 1 1 d .
H18A H 0.8361(17) 0.517(3) 0.8462(18) 0.135(11) Uiso 1 1 d .
H18B H 0.8176(14) 0.392(2) 0.7863(12) 0.094(8) Uiso 1 1 d .
C19 C 0.71544(14) 0.5158(2) 0.76681(12) 0.0621(6) Uani 1 1 d .
C20 C 0.66893(19) 0.4348(3) 0.79630(16) 0.0851(8) Uani 1 1 d .
H20 H 0.6994(16) 0.357(3) 0.8315(16) 0.126(10) Uiso 1 1 d .
C21 C 0.5876(2) 0.4567(3) 0.77929(18) 0.0958(9) Uani 1 1 d .
H21 H 0.5534(17) 0.390(3) 0.8011(16) 0.142(11) Uiso 1 1 d .
C22 C 0.55321(16) 0.5604(3) 0.73212(15) 0.0781(7) Uani 1 1 d .
C23 C 0.59694(19) 0.6435(3) 0.70254(17) 0.0837(8) Uani 1 1 d .
H23 H 0.5776(15) 0.714(2) 0.6709(14) 0.090(9) Uiso 1 1 d .
C24 C 0.67905(17) 0.6222(2) 0.72006(14) 0.0725(7) Uani 1 1 d .
H24 H 0.7122(13) 0.687(2) 0.6991(12) 0.087(7) Uiso 1 1 d .
C25 C 0.95192(14) 1.0125(2) 0.59853(15) 0.0587(6) Uani 1 1 d .
H25A H 0.9839(12) 1.0523(18) 0.6452(12) 0.065(6) Uiso 1 1 d .
H25B H 0.9888(10) 0.9733(17) 0.5761(9) 0.046(5) Uiso 1 1 d .
C26 C 0.90253(12) 1.1186(2) 0.54874(12) 0.0526(5) Uani 1 1 d .
C27 C 0.85860(16) 1.2191(2) 0.56556(15) 0.0692(7) Uani 1 1 d .
H27 H 0.8561(13) 1.260(2) 0.6189(14) 0.094(7) Uiso 1 1 d .
C28 C 0.7592(2) 1.3856(3) 0.48301(19) 0.0829(8) Uani 1 1 d .
H28A H 0.7417(13) 1.397(2) 0.4258(15) 0.093(8) Uiso 1 1 d .
H28B H 0.7871(13) 1.466(2) 0.5136(13) 0.094(8) Uiso 1 1 d .
C29 C 0.68868(16) 1.3426(2) 0.50722(13) 0.0730(7) Uani 1 1 d .
C30 C 0.6609(2) 1.2120(3) 0.49853(16) 0.0895(9) Uani 1 1 d .
H30 H 0.6930(16) 1.146(3) 0.4815(15) 0.119(10) Uiso 1 1 d .
C31 C 0.5982(2) 1.1723(4) 0.52341(18) 0.0936(9) Uani 1 1 d .
H31 H 0.5764(17) 1.088(3) 0.5192(16) 0.118(12) Uiso 1 1 d .
C32 C 0.56385(19) 1.2659(4) 0.55685(15) 0.0919(9) Uani 1 1 d .
C33 C 0.5878(2) 1.3971(5) 0.5628(2) 0.1236(13) Uani 1 1 d .
H33 H 0.5617(18) 1.456(3) 0.5849(18) 0.144(13) Uiso 1 1 d .
C34 C 0.6506(2) 1.4357(3) 0.53858(17) 0.0995(9) Uani 1 1 d .
H34 H 0.6747(17) 1.529(3) 0.5427(16) 0.133(11) Uiso 1 1 d .

loop_
_atom_site_aniso_label
_atom_site_aniso_U_11
_atom_site_aniso_U_22
_atom_site_aniso_U_33
_atom_site_aniso_U_23
_atom_site_aniso_U_13
_atom_site_aniso_U_12
O1 0.0539(11) 0.1187(14) 0.0941(13) -0.0165(10) 0.0135(9) -0.0187(10)
O2 0.0900(18) 0.246(3) 0.172(2) 0.017(2) 0.0686(17) 0.0056(19)
O3 0.0901(17) 0.161(2) 0.149(2) -0.0062(17) -0.0004(15) 0.0317(15)
O4 0.113(2) 0.239(3) 0.130(2) 0.036(3) 0.0382(16) -0.009(2)
O5 0.102(2) 0.313(4) 0.205(3) -0.157(3) 0.073(2) -0.066(2)
O6 0.149(5) 0.227(7) 0.225(6) -0.070(5) 0.088(5) 0.008(4)
N1 0.0838(14) 0.0688(13) 0.0697(13) -0.0036(11) 0.0306(11) 0.0053(11)
N2 0.0885(15) 0.0625(12) 0.0744(14) -0.0052(11) 0.0327(12) 0.0037(11)
N3 0.0621(12) 0.0575(12) 0.0588(13) 0.0084(10) 0.0186(10) 0.0081(10)
N4 0.078(2) 0.141(3) 0.096(2) -0.0230(18) 0.0259(17) 0.0084(19)
N5 0.0805(14) 0.0778(13) 0.0605(14) -0.0010(11) 0.0350(11) 0.0041(12)
N6 0.0901(15) 0.0738(13) 0.0594(13) 0.0010(11) 0.0370(11) 0.0027(12)
N7 0.0941(15) 0.0529(11) 0.0646(14) -0.0004(10) 0.0385(12) 0.0024(11)
N8 0.073(2) 0.206(4) 0.105(2) -0.047(3) 0.0064(18) -0.017(3)
C1 0.0575(15) 0.0467(11) 0.0481(13) 0.0018(10) 0.0207(11) -0.0002(10)
C2 0.080(2) 0.0678(15) 0.0594(17) -0.0030(13) 0.0309(14) 0.0022(14)
C3 0.111(3) 0.0679(16) 0.0619(19) -0.0016(14) 0.0391(19) 0.0081(17)
C4 0.131(3) 0.0603(16) 0.0492(19) -0.0066(14) 0.017(2) -0.0089(18)
C5 0.075(2) 0.0640(16) 0.0573(18) -0.0014(13) 0.0037(16) -0.0091(14)
C6 0.0568(15) 0.0468(12) 0.0511(14) -0.0001(10) 0.0115(12) -0.0030(10)
C7 0.0443(13) 0.0474(11) 0.0517(13) 0.0056(10) 0.0162(10) 0.0001(10)
C8 0.0501(17) 0.0717(16) 0.0783(19) 0.0070(14) 0.0274(15) 0.0056(13)
C9 0.080(2) 0.0715(16) 0.0700(19) -0.0036(14) 0.0414(17) 0.0070(15)
C10 0.081(2) 0.0670(14) 0.0575(17) -0.0117(13) 0.0302(15) -0.0090(14)
C11 0.0511(15) 0.0692(15) 0.0585(15) -0.0071(12) 0.0153(13) -0.0103(12)
C12 0.0454(13) 0.0469(11) 0.0491(13) 0.0023(10) 0.0161(10) -0.0009(10)
C13 0.0425(12) 0.0535(12) 0.0499(13) -0.0004(10) 0.0160(10) -0.0020(10)
C14 0.0414(14) 0.0591(13) 0.0640(15) 0.0051(11) 0.0060(12) -0.0026(11)
C15 0.0451(14) 0.0711(16) 0.0595(16) 0.0021(13) 0.0156(13) 0.0085(12)
C16 0.0479(13) 0.0587(14) 0.0466(14) 0.0014(11) 0.0090(10) 0.0123(11)
C17 0.0733(17) 0.0577(15) 0.0537(16) -0.0016(13) 0.0194(13) 0.0054(13)
C18 0.0712(19) 0.0705(18) 0.081(2) 0.0221(15) 0.0288(15) 0.0079(14)
C19 0.0696(17) 0.0576(13) 0.0596(15) 0.0039(12) 0.0213(12) -0.0005(13)
C20 0.079(2) 0.0883(19) 0.097(2) 0.0247(16) 0.0409(17) 0.0092(17)
C21 0.088(2) 0.105(2) 0.104(2) 0.0151(19) 0.0438(19) -0.002(2)
C22 0.0643(19) 0.092(2) 0.0800(19) -0.0114(16) 0.0257(15) 0.0071(16)
C23 0.082(2) 0.0764(19) 0.085(2) 0.0075(16) 0.0161(17) 0.0109(17)
C24 0.0676(19) 0.0690(16) 0.0776(18) 0.0092(14) 0.0185(14) 0.0005(14)
C25 0.0492(15) 0.0679(15) 0.0630(17) -0.0081(13) 0.0236(13) -0.0065(13)
C26 0.0578(14) 0.0520(13) 0.0539(15) -0.0062(11) 0.0260(11) -0.0127(11)
C27 0.100(2) 0.0556(14) 0.0552(17) 0.0004(13) 0.0297(15) 0.0023(13)
C28 0.119(3) 0.0602(17) 0.078(2) 0.0096(16) 0.0438(19) 0.0133(18)
C29 0.093(2) 0.0645(17) 0.0602(16) 0.0073(13) 0.0230(14) 0.0170(15)
C30 0.118(3) 0.0680(19) 0.095(2) 0.0088(16) 0.0510(19) 0.0147(19)
C31 0.097(3) 0.090(2) 0.091(2) 0.0155(19) 0.0268(19) 0.009(2)
C32 0.064(2) 0.139(3) 0.0679(19) -0.0139(19) 0.0140(15) -0.001(2)
C33 0.081(2) 0.153(4) 0.138(3) -0.070(3) 0.036(2) -0.003(3)
C34 0.093(2) 0.089(2) 0.116(2) -0.0322(18) 0.0313(19) 0.004(2)

loop_
_atom_type_symbol
_atom_type_description
_atom_type_scat_dispersion_real
_atom_type_scat_dispersion_imag
_atom_type_scat_source
C C 0.0033 0.0016 'International Tables Vol C Tables 4.2.6.8 and 6.1.1.4'
H H 0.0000 0.0000 'International Tables Vol C Tables 4.2.6.8 and 6.1.1.4'
N N 0.0061 0.0033 'International Tables Vol C Tables 4.2.6.8 and 6.1.1.4'
O O 0.0106 0.0060 'International Tables Vol C Tables 4.2.6.8 and 6.1.1.4'

loop_
_geom_angle_atom_site_label_1
_geom_angle_atom_site_label_2
_geom_angle_atom_site_label_3
_geom_angle
N2 N1 C16 109.50(18)
N1 N2 N3 106.88(17)
N2 N3 C17 109.93(19)
N2 N3 C18 120.2(2)
C17 N3 C18 129.8(2)
O3 N4 O2 123.2(3)
O3 N4 C22 118.3(3)
O2 N4 C22 118.5(3)
N6 N5 C26 108.85(18)
N5 N6 N7 107.11(18)
N6 N7 C27 110.67(19)
N6 N7 C28 121.0(2)
C27 N7 C28 128.0(2)
O5 N8 O4 124.9(5)
O5 N8 C32 118.7(4)
O4 N8 C32 116.4(4)
C2 C1 C6 117.9(2)
C2 C1 C13 119.5(2)
C6 C1 C13 122.61(18)
C3 C2 C1 121.1(3)
C4 C3 C2 120.4(3)
C5 C4 C3 120.1(3)
C4 C5 C6 120.9(3)
C1 C6 C5 119.4(2)
C1 C6 C14 120.70(19)
C5 C6 C14 119.9(2)
C8 C7 C12 119.9(2)
C8 C7 C14 119.6(2)
C12 C7 C14 120.52(19)
C9 C8 C7 121.4(3)
C8 C9 C10 119.6(3)
C9 C10 C11 119.6(3)
C10 C11 C12 122.5(2)
C11 C12 C7 116.98(19)
C11 C12 C13 120.36(19)
C7 C12 C13 122.60(17)
C1 C13 C12 113.74(16)
C1 C13 C15 108.54(16)
C12 C13 C15 108.17(16)
C1 C13 C25 108.23(16)
C12 C13 C25 109.20(16)
C15 C13 C25 108.87(16)
O1 C14 C6 121.0(2)
O1 C14 C7 119.9(2)
C6 C14 C7 119.04(19)
C16 C15 C13 113.01(17)
C17 C16 N1 107.0(2)
C17 C16 C15 130.3(2)
N1 C16 C15 122.7(2)
N3 C17 C16 106.6(2)
N3 C18 C19 114.9(2)
C20 C19 C24 118.7(2)
C20 C19 C18 117.4(2)
C24 C19 C18 123.8(2)
C21 C20 C19 121.2(3)
C22 C21 C20 118.8(3)
C23 C22 C21 121.9(3)
C23 C22 N4 120.0(3)
C21 C22 N4 118.1(3)
C22 C23 C24 119.4(3)
C19 C24 C23 119.9(3)
C26 C25 C13 112.96(17)
C27 C26 N5 108.0(2)
C27 C26 C25 129.8(2)
N5 C26 C25 122.1(2)
N7 C27 C26 105.4(2)
N7 C28 C29 111.3(2)
C34 C29 C30 118.8(3)
C34 C29 C28 119.5(3)
C30 C29 C28 121.7(3)
C29 C30 C31 121.4(3)
C32 C31 C30 118.3(3)
C31 C32 C33 121.4(4)
C31 C32 N8 119.9(4)
C33 C32 N8 118.7(4)
C32 C33 C34 120.0(4)
C33 C34 C29 120.0(3)

loop_
_geom_bond_atom_site_label_1
_geom_bond_atom_site_label_2
_geom_bond_distance
O1 C14 1.234(2)
O2 N4 1.214(3)
O3 N4 1.211(3)
O4 N8 1.229(4)
O5 N8 1.192(4)
N1 N2 1.319(2)
N1 C16 1.357(2)
N2 N3 1.337(2)
N3 C17 1.342(3)
N3 C18 1.462(3)
N4 C22 1.479(3)
N5 N6 1.323(2)
N5 C26 1.362(2)
N6 N7 1.332(2)
N7 C27 1.353(3)
N7 C28 1.467(3)
N8 C32 1.481(5)
C1 C2 1.399(3)
C1 C6 1.401(3)
C1 C13 1.525(3)
C2 C3 1.381(3)
C3 C4 1.363(4)
C4 C5 1.362(4)
C5 C6 1.407(3)
C6 C14 1.463(3)
C7 C8 1.394(3)
C7 C12 1.397(2)
C7 C14 1.480(3)
C8 C9 1.361(3)
C9 C10 1.372(3)
C10 C11 1.374(3)
C11 C12 1.393(3)
C12 C13 1.529(3)
C13 C15 1.558(3)
C13 C25 1.566(3)
C15 C16 1.493(3)
C16 C17 1.352(3)
C18 C19 1.505(3)
C19 C20 1.378(3)
C19 C24 1.388(3)
C20 C21 1.377(4)
C21 C22 1.363(4)
C22 C23 1.357(4)
C23 C24 1.388(3)
C25 C26 1.486(3)
C26 C27 1.357(3)
C28 C29 1.506(3)
C29 C34 1.375(3)
C29 C30 1.377(3)
C30 C31 1.380(4)
C31 C32 1.360(4)
C32 C33 1.362(4)
C33 C34 1.372(4)
